data_7105236
loop_
_publ_author_name
'Fortman, George C'
'Scott, Natalie M'
'Linden, Anthony'
'Stevens, Edwin D'
'Dorta, Reto'
'Nolan, Steven P'

_publ_section_title
;
 Unusual reactivities of N-heterocyclic carbenes upon coordination to
 the platinum(II)-dimethyl moiety.
;
_journal_issue 7
_journal_name_full 'Chemical communications (Cambridge, England)'
_journal_page_first 1050
_journal_page_last 1052
_journal_paper_doi 10.1039/b920482b
_journal_volume 46
_journal_year 2010
_chemical_formula_sum 'C33 H56 Cl2 N4 Pt'
_chemical_formula_weight 774.81
_chemical_name_common (Pt(ICy)2Me2).(CH2Cl2)
_chemical_name_systematic
;
?
;
_space_group_IT_number 9
_symmetry_cell_setting monoclinic
_symmetry_space_group_name_Hall 'C -2yc'
_symmetry_space_group_name_H-M 'C 1 c 1'
_atom_sites_solution_hydrogens geom
_atom_sites_solution_primary direct
_atom_sites_solution_secondary difmap
_audit_creation_method SHELXL-97
_cell_angle_alpha 90.00
_cell_angle_beta 105.3540(10)
_cell_angle_gamma 90.00
_cell_formula_units_Z 4
_cell_length_a 15.5185(7)
_cell_length_b 12.9037(6)
_cell_length_c 17.4636(8)
_cell_measurement_reflns_used 19806
_cell_measurement_temperature 150(2)
_cell_measurement_theta_max 30.533
_cell_measurement_theta_min 2.222
_cell_volume 3372.2(3)
_computing_cell_refinement 'Bruker SMART'
_computing_data_collection 'Bruker SMART'
_computing_data_reduction 'Bruker SAINT'
_computing_molecular_graphics 'Bruker SHELXTL'
_computing_publication_material 'Bruker SHELXTL'
_computing_structure_refinement 'SHELXL-97 (Sheldrick, 1997)'
_computing_structure_solution 'SHELXS-97 (Sheldrick, 1990)'
_diffrn_ambient_temperature 150(2)
_diffrn_measured_fraction_theta_full 0.997
_diffrn_measured_fraction_theta_max 0.997
_diffrn_measurement_device_type 'CCD area detector'
_diffrn_measurement_method 'phi and omega scans'
_diffrn_radiation_monochromator graphite
_diffrn_radiation_source 'fine-focus sealed tube'
_diffrn_radiation_type MoK\a
_diffrn_radiation_wavelength 0.71073
_diffrn_reflns_av_R_equivalents 0.0195
_diffrn_reflns_av_sigmaI/netI 0.0369
_diffrn_reflns_limit_h_max 22
_diffrn_reflns_limit_h_min -22
_diffrn_reflns_limit_k_max 18
_diffrn_reflns_limit_k_min -18
_diffrn_reflns_limit_l_max 24
_diffrn_reflns_limit_l_min -24
_diffrn_reflns_number 27974
_diffrn_reflns_theta_full 30.53
_diffrn_reflns_theta_max 30.53
_diffrn_reflns_theta_min 2.42
_exptl_absorpt_coefficient_mu 4.347
_exptl_absorpt_correction_T_max 1.000000
_exptl_absorpt_correction_T_min 0.720203
_exptl_absorpt_correction_type empirical
_exptl_crystal_colour colourless
_exptl_crystal_density_diffrn 1.526
_exptl_crystal_density_method 'not measured'
_exptl_crystal_description prism
_exptl_crystal_F_000 1576
_exptl_crystal_size_max 0.5
_exptl_crystal_size_mid 0.4
_exptl_crystal_size_min 0.25
_refine_diff_density_max 0.898
_refine_diff_density_min -1.231
_refine_diff_density_rms 0.084
_refine_ls_abs_structure_details 'Flack H D (1983), Acta Cryst. A39, 876-881'
_refine_ls_abs_structure_Flack 0.021(5)
_refine_ls_extinction_method none
_refine_ls_goodness_of_fit_ref 1.067
_refine_ls_hydrogen_treatment constr
_refine_ls_matrix_type full
_refine_ls_number_parameters 363
_refine_ls_number_reflns 10221
_refine_ls_number_restraints 2
_refine_ls_restrained_S_all 1.067
_refine_ls_R_factor_all 0.0252
_refine_ls_R_factor_gt 0.0196
_refine_ls_shift/su_max 0.003
_refine_ls_shift/su_mean 0.000
_refine_ls_structure_factor_coef Fsqd
_refine_ls_weighting_details 'calc w=1/[\s^2^(Fo^2^)+(0.0000P)^2^+0.1748P] where P=(Fo^2^+2Fc^2^)/3'
_refine_ls_weighting_scheme calc
_refine_ls_wR_factor_gt 0.0440
_refine_ls_wR_factor_ref 0.0454
_reflns_number_gt 8950
_reflns_number_total 10221
_reflns_threshold_expression >2sigma(I)
_cod_data_source_file b920482b.txt
_cod_data_source_block nol189a
_cod_original_sg_symbol_H-M Cc
_cod_database_code 7105236

loop_
_symmetry_equiv_pos_as_xyz
'x, y, z'
'x, -y, z+1/2'
'x+1/2, y+1/2, z'
'x+1/2, -y+1/2, z+1/2'

loop_
_atom_site_label
_atom_site_type_symbol
_atom_site_fract_x
_atom_site_fract_y
_atom_site_fract_z
_atom_site_U_iso_or_equiv
_atom_site_adp_type
_atom_site_occupancy
_atom_site_symmetry_multiplicity
_atom_site_calc_flag
_atom_site_refinement_flags
_atom_site_disorder_assembly
_atom_site_disorder_group
Pt1 Pt 0.96832(3) 0.247626(7) 0.91242(2) 0.01112(2) Uani 1 1 d . . .
Cl1 Cl 1.08393(5) -0.02126(6) 1.05721(5) 0.03152(16) Uani 1 1 d . . .
N1 N 0.79042(14) 0.18101(16) 0.79200(12) 0.0141(4) Uani 1 1 d . . .
C1 C 0.8726(2) 0.2246(2) 0.80642(17) 0.0136(5) Uani 1 1 d . . .
Cl2 Cl 0.92782(7) -0.12528(8) 0.95691(6) 0.0501(2) Uani 1 1 d . . .
N2 N 0.87549(16) 0.26147(15) 0.73287(14) 0.0162(4) Uani 1 1 d . . .
C2 C 0.74271(18) 0.1901(2) 0.71269(16) 0.0195(5) Uani 1 1 d . . .
H2 H 0.6839 0.1656 0.6893 0.023 Uiso 1 1 calc R . .
N3 N 0.82814(13) 0.40117(16) 0.94248(12) 0.0136(4) Uani 1 1 d . . .
C3 C 0.7962(2) 0.24035(19) 0.67567(17) 0.0202(5) Uani 1 1 d . . .
H3 H 0.7824 0.2580 0.6210 0.024 Uiso 1 1 calc R . .
N4 N 0.86226(15) 0.28629(17) 1.03455(13) 0.0146(4) Uani 1 1 d . . .
C4 C 0.75327(17) 0.12943(19) 0.85176(15) 0.0151(5) Uani 1 1 d . . .
H4 H 0.7984 0.1334 0.9045 0.018 Uiso 1 1 calc R . .
C5 C 0.7345(2) 0.0150(2) 0.83010(18) 0.0228(6) Uani 1 1 d . . .
H5A H 0.6946 0.0097 0.7757 0.027 Uiso 1 1 calc R . .
H5B H 0.7913 -0.0205 0.8309 0.027 Uiso 1 1 calc R . .
C6 C 0.6909(2) -0.0381(2) 0.88838(19) 0.0263(6) Uani 1 1 d . . .
H6A H 0.6766 -0.1107 0.8713 0.032 Uiso 1 1 calc R . .
H6B H 0.7337 -0.0396 0.9416 0.032 Uiso 1 1 calc R . .
C7 C 0.6059(2) 0.0165(2) 0.89377(19) 0.0264(6) Uani 1 1 d . . .
H7A H 0.5602 0.0106 0.8422 0.032 Uiso 1 1 calc R . .
H7B H 0.5822 -0.0177 0.9347 0.032 Uiso 1 1 calc R . .
C8 C 0.62352(18) 0.1301(2) 0.91480(17) 0.0218(5) Uani 1 1 d . . .
H8A H 0.6623 0.1358 0.9697 0.026 Uiso 1 1 calc R . .
H8B H 0.5662 0.1651 0.9130 0.026 Uiso 1 1 calc R . .
C9 C 0.66846(18) 0.1848(2) 0.85796(17) 0.0199(5) Uani 1 1 d . . .
H9A H 0.6259 0.1884 0.8046 0.024 Uiso 1 1 calc R . .
H9B H 0.6836 0.2566 0.8766 0.024 Uiso 1 1 calc R . .
C10 C 0.95214(17) 0.31419(19) 0.71496(14) 0.0148(5) Uani 1 1 d . . .
H10 H 0.9949 0.3346 0.7664 0.018 Uiso 1 1 calc R . .
C11 C 0.92177(18) 0.4134(2) 0.66599(16) 0.0187(5) Uani 1 1 d . . .
H11A H 0.8776 0.3951 0.6156 0.022 Uiso 1 1 calc R . .
H11B H 0.8924 0.4606 0.6960 0.022 Uiso 1 1 calc R . .
C12 C 1.0011(2) 0.4686(2) 0.64772(17) 0.0228(6) Uani 1 1 d . . .
H12A H 0.9791 0.5286 0.6126 0.027 Uiso 1 1 calc R . .
H12B H 1.0410 0.4954 0.6978 0.027 Uiso 1 1 calc R . .
C13 C 1.05392(19) 0.3975(2) 0.60788(17) 0.0234(6) Uani 1 1 d . . .
H13A H 1.1078 0.4344 0.6020 0.028 Uiso 1 1 calc R . .
H13B H 1.0169 0.3793 0.5541 0.028 Uiso 1 1 calc R . .
C14 C 1.08221(19) 0.2984(2) 0.65590(17) 0.0223(6) Uani 1 1 d . . .
H14A H 1.1247 0.3159 0.7074 0.027 Uiso 1 1 calc R . .
H14B H 1.1130 0.2518 0.6267 0.027 Uiso 1 1 calc R . .
C15 C 1.0012(3) 0.2428(2) 0.6707(3) 0.0208(9) Uani 1 1 d . . .
H15A H 1.0210 0.1794 0.7025 0.025 Uiso 1 1 calc R . .
H15B H 0.9602 0.2218 0.6194 0.025 Uiso 1 1 calc R . .
C16 C 0.88167(17) 0.31594(19) 0.96605(15) 0.0129(5) Uani 1 1 d . . .
C17 C 0.77862(17) 0.4240(2) 0.99595(15) 0.0171(5) Uani 1 1 d . . .
H17 H 0.7379 0.4799 0.9926 0.020 Uiso 1 1 calc R . .
C18 C 0.79951(18) 0.3519(2) 1.05315(16) 0.0197(5) Uani 1 1 d . . .
H18 H 0.7759 0.3465 1.0979 0.024 Uiso 1 1 calc R . .
C19 C 0.82741(16) 0.46569(19) 0.87275(14) 0.0137(5) Uani 1 1 d . . .
H19 H 0.8635 0.4297 0.8410 0.016 Uiso 1 1 calc R . .
C20 C 0.73208(18) 0.4790(2) 0.82002(16) 0.0209(5) Uani 1 1 d . . .
H20A H 0.6934 0.5056 0.8525 0.025 Uiso 1 1 calc R . .
H20B H 0.7085 0.4107 0.7984 0.025 Uiso 1 1 calc R . .
C21 C 0.72849(18) 0.5541(2) 0.75105(16) 0.0215(6) Uani 1 1 d . . .
H21A H 0.7572 0.5211 0.7129 0.026 Uiso 1 1 calc R . .
H21B H 0.6653 0.5678 0.7229 0.026 Uiso 1 1 calc R . .
C22 C 0.77496(19) 0.6563(2) 0.77875(17) 0.0220(6) Uani 1 1 d . . .
H22A H 0.7757 0.6993 0.7320 0.026 Uiso 1 1 calc R . .
H22B H 0.7413 0.6943 0.8107 0.026 Uiso 1 1 calc R . .
C23 C 0.87009(18) 0.6383(2) 0.82830(16) 0.0207(5) Uani 1 1 d . . .
H23A H 0.8985 0.7058 0.8466 0.025 Uiso 1 1 calc R . .
H23B H 0.9049 0.6046 0.7953 0.025 Uiso 1 1 calc R . .
C24 C 0.87154(18) 0.5700(2) 0.90014(15) 0.0190(5) Uani 1 1 d . . .
H24A H 0.8392 0.6051 0.9347 0.023 Uiso 1 1 calc R . .
H24B H 0.9341 0.5588 0.9314 0.023 Uiso 1 1 calc R . .
C25 C 0.90292(17) 0.19725(18) 1.08533(15) 0.0141(5) Uani 1 1 d . . .
H25 H 0.9449 0.1618 1.0592 0.017 Uiso 1 1 calc R . .
C26 C 0.83166(19) 0.1194(2) 1.09170(16) 0.0204(5) Uani 1 1 d . . .
H26A H 0.8017 0.0927 1.0381 0.024 Uiso 1 1 calc R . .
H26B H 0.7860 0.1547 1.1127 0.024 Uiso 1 1 calc R . .
C27 C 0.8708(2) 0.0287(2) 1.14593(17) 0.0250(6) Uani 1 1 d . . .
H27A H 0.8219 -0.0174 1.1516 0.030 Uiso 1 1 calc R . .
H27B H 0.9109 -0.0120 1.1217 0.030 Uiso 1 1 calc R . .
C28 C 0.9228(2) 0.0669(2) 1.22721(17) 0.0272(6) Uani 1 1 d . . .
H28A H 0.9504 0.0071 1.2603 0.033 Uiso 1 1 calc R . .
H28B H 0.8815 0.1013 1.2537 0.033 Uiso 1 1 calc R . .
C29 C 0.9955(2) 0.1428(2) 1.22035(17) 0.0255(6) Uani 1 1 d . . .
H29A H 1.0401 0.1064 1.1988 0.031 Uiso 1 1 calc R . .
H29B H 1.0264 0.1691 1.2738 0.031 Uiso 1 1 calc R . .
C30 C 0.9567(3) 0.2341(2) 1.1663(3) 0.0197(8) Uani 1 1 d . . .
H30A H 0.9178 0.2756 1.1913 0.024 Uiso 1 1 calc R . .
H30B H 1.0059 0.2792 1.1600 0.024 Uiso 1 1 calc R . .
C31 C 1.0720(2) 0.2806(3) 1.01403(18) 0.0188(6) Uani 1 1 d . . .
H31A H 1.0558 0.3412 1.0411 0.028 Uiso 1 1 calc R . .
H31B H 1.1270 0.2952 0.9985 0.028 Uiso 1 1 calc R . .
H31C H 1.0815 0.2209 1.0499 0.028 Uiso 1 1 calc R . .
C32 C 1.06948(18) 0.1746(2) 0.87195(16) 0.0152(5) Uani 1 1 d . . .
H32A H 1.1019 0.2266 0.8496 0.023 Uiso 1 1 calc R . .
H32B H 1.0425 0.1236 0.8310 0.023 Uiso 1 1 calc R . .
H32C H 1.1111 0.1394 0.9165 0.023 Uiso 1 1 calc R . .
C33 C 1.0118(2) -0.0327(3) 0.95991(18) 0.0357(8) Uani 1 1 d . . .
H33A H 0.9839 0.0353 0.9426 0.043 Uiso 1 1 calc R . .
H33B H 1.0471 -0.0533 0.9227 0.043 Uiso 1 1 calc R . .

loop_
_atom_site_aniso_label
_atom_site_aniso_U_11
_atom_site_aniso_U_22
_atom_site_aniso_U_33
_atom_site_aniso_U_23
_atom_site_aniso_U_13
_atom_site_aniso_U_12
Pt1 0.00951(3) 0.01286(3) 0.01126(3) 0.00056(4) 0.00322(2) 0.00093(5)
Cl1 0.0271(4) 0.0411(4) 0.0273(4) 0.0017(3) 0.0088(3) 0.0035(3)
N1 0.0120(10) 0.0188(10) 0.0111(10) 0.0011(8) 0.0023(8) -0.0007(8)
C1 0.0138(14) 0.0143(11) 0.0131(13) 0.0001(10) 0.0044(10) 0.0019(10)
Cl2 0.0589(6) 0.0509(5) 0.0318(4) 0.0066(4) -0.0034(4) -0.0159(5)
N2 0.0145(11) 0.0214(11) 0.0121(10) -0.0001(8) 0.0023(8) -0.0023(8)
C2 0.0149(13) 0.0247(13) 0.0167(12) -0.0021(10) 0.0005(10) -0.0033(10)
N3 0.0126(10) 0.0175(10) 0.0127(10) 0.0024(8) 0.0068(8) 0.0037(8)
C3 0.0185(13) 0.0261(14) 0.0137(12) -0.0001(10) 0.0003(10) -0.0005(10)
N4 0.0156(11) 0.0143(9) 0.0151(11) 0.0013(8) 0.0060(9) 0.0029(8)
C4 0.0132(12) 0.0198(12) 0.0129(11) 0.0012(9) 0.0046(9) -0.0015(9)
C5 0.0227(14) 0.0202(13) 0.0268(14) -0.0018(11) 0.0090(11) -0.0031(11)
C6 0.0262(15) 0.0200(13) 0.0353(17) 0.0007(12) 0.0125(13) -0.0035(11)
C7 0.0205(14) 0.0283(14) 0.0322(16) 0.0017(12) 0.0101(12) -0.0071(11)
C8 0.0137(13) 0.0302(14) 0.0227(13) -0.0015(11) 0.0068(11) -0.0028(11)
C9 0.0159(13) 0.0231(13) 0.0230(14) -0.0015(10) 0.0094(11) 0.0000(10)
C10 0.0138(12) 0.0181(11) 0.0130(12) -0.0001(9) 0.0048(9) -0.0005(9)
C11 0.0176(13) 0.0196(12) 0.0211(13) 0.0004(10) 0.0093(11) 0.0037(10)
C12 0.0255(15) 0.0220(13) 0.0228(14) 0.0070(11) 0.0098(12) 0.0002(11)
C13 0.0210(14) 0.0311(15) 0.0233(14) 0.0076(11) 0.0150(12) 0.0036(12)
C14 0.0201(14) 0.0296(15) 0.0200(14) 0.0056(11) 0.0106(11) 0.0060(12)
C15 0.022(2) 0.0192(16) 0.0234(19) -0.0003(11) 0.0103(15) 0.0052(11)
C16 0.0110(12) 0.0136(11) 0.0120(11) -0.0002(9) -0.0006(9) 0.0003(9)
C17 0.0167(12) 0.0210(12) 0.0165(12) -0.0004(10) 0.0096(10) 0.0059(10)
C18 0.0171(13) 0.0271(14) 0.0183(13) 0.0017(10) 0.0104(11) 0.0040(11)
C19 0.0110(11) 0.0183(11) 0.0122(11) 0.0023(9) 0.0038(9) 0.0029(9)
C20 0.0156(13) 0.0254(13) 0.0191(13) 0.0034(11) 0.0002(10) -0.0010(11)
C21 0.0131(12) 0.0338(15) 0.0158(12) 0.0052(11) 0.0010(10) 0.0067(11)
C22 0.0234(14) 0.0241(13) 0.0203(13) 0.0073(11) 0.0088(11) 0.0071(11)
C23 0.0205(14) 0.0224(13) 0.0187(13) 0.0048(10) 0.0043(11) 0.0000(11)
C24 0.0182(13) 0.0229(13) 0.0158(12) 0.0008(10) 0.0044(10) -0.0029(10)
C25 0.0155(12) 0.0148(11) 0.0124(11) 0.0028(9) 0.0045(9) 0.0034(9)
C26 0.0218(14) 0.0228(13) 0.0156(13) 0.0025(10) 0.0032(10) -0.0039(11)
C27 0.0299(16) 0.0182(13) 0.0257(15) 0.0030(11) 0.0055(12) -0.0047(11)
C28 0.0320(17) 0.0285(15) 0.0212(14) 0.0125(12) 0.0070(13) -0.0008(13)
C29 0.0231(15) 0.0284(15) 0.0200(14) 0.0073(11) -0.0030(11) -0.0034(12)
C30 0.0221(19) 0.0197(14) 0.0176(16) 0.0018(11) 0.0055(14) -0.0018(12)
C31 0.0156(15) 0.0238(13) 0.0158(15) -0.0010(12) 0.0023(11) -0.0019(12)
C32 0.0123(12) 0.0209(12) 0.0128(12) 0.0023(9) 0.0044(10) 0.0043(9)
C33 0.043(2) 0.0403(19) 0.0215(15) 0.0080(13) 0.0038(14) 0.0025(15)

loop_
_atom_type_symbol
_atom_type_description
_atom_type_scat_dispersion_real
_atom_type_scat_dispersion_imag
_atom_type_scat_source
C C 0.0033 0.0016 'International Tables Vol C Tables 4.2.6.8 and 6.1.1.4'
H H 0.0000 0.0000 'International Tables Vol C Tables 4.2.6.8 and 6.1.1.4'
N N 0.0061 0.0033 'International Tables Vol C Tables 4.2.6.8 and 6.1.1.4'
Cl Cl 0.1484 0.1585 'International Tables Vol C Tables 4.2.6.8 and 6.1.1.4'
Pt Pt -1.7033 8.3905 'International Tables Vol C Tables 4.2.6.8 and 6.1.1.4'

loop_
_geom_angle_atom_site_label_1
_geom_angle_atom_site_label_2
_geom_angle_atom_site_label_3
_geom_angle
_geom_angle_site_symmetry_1
_geom_angle_site_symmetry_3
_geom_angle_publ_flag
C16 Pt1 C1 93.96(11) . . ?
C16 Pt1 C31 88.56(12) . . ?
C1 Pt1 C31 174.40(14) . . ?
C16 Pt1 C32 172.45(11) . . ?
C1 Pt1 C32 93.30(11) . . ?
C31 Pt1 C32 84.39(12) . . ?
C1 N1 C2 112.1(2) . . ?
C1 N1 C4 125.4(2) . . ?
C2 N1 C4 122.5(2) . . ?
N1 C1 N2 103.3(2) . . ?
N1 C1 Pt1 130.1(2) . . ?
N2 C1 Pt1 126.2(2) . . ?
C1 N2 C3 111.1(2) . . ?
C1 N2 C10 125.6(2) . . ?
C3 N2 C10 123.2(2) . . ?
C3 C2 N1 106.6(2) . . ?
C16 N3 C17 111.5(2) . . ?
C16 N3 C19 124.9(2) . . ?
C17 N3 C19 123.5(2) . . ?
C2 C3 N2 106.9(2) . . ?
C16 N4 C18 111.4(2) . . ?
C16 N4 C25 125.7(2) . . ?
C18 N4 C25 122.9(2) . . ?
N1 C4 C9 110.1(2) . . ?
N1 C4 C5 110.1(2) . . ?
C9 C4 C5 110.9(2) . . ?
C6 C5 C4 110.9(2) . . ?
C7 C6 C5 112.2(2) . . ?
C8 C7 C6 111.0(2) . . ?
C7 C8 C9 111.9(2) . . ?
C4 C9 C8 112.4(2) . . ?
N2 C10 C15 111.5(2) . . ?
N2 C10 C11 110.8(2) . . ?
C15 C10 C11 109.9(2) . . ?
C12 C11 C10 111.0(2) . . ?
C13 C12 C11 112.1(2) . . ?
C12 C13 C14 111.5(2) . . ?
C13 C14 C15 110.9(2) . . ?
C14 C15 C10 110.1(2) . . ?
N4 C16 N3 103.3(2) . . ?
N4 C16 Pt1 127.56(18) . . ?
N3 C16 Pt1 129.09(19) . . ?
C18 C17 N3 106.6(2) . . ?
C17 C18 N4 107.1(2) . . ?
N3 C19 C24 109.5(2) . . ?
N3 C19 C20 110.8(2) . . ?
C24 C19 C20 111.8(2) . . ?
C19 C20 C21 111.8(2) . . ?
C22 C21 C20 112.5(2) . . ?
C23 C22 C21 110.9(2) . . ?
C22 C23 C24 110.9(2) . . ?
C23 C24 C19 110.1(2) . . ?
N4 C25 C30 110.9(2) . . ?
N4 C25 C26 110.6(2) . . ?
C30 C25 C26 111.7(2) . . ?
C25 C26 C27 112.0(2) . . ?
C28 C27 C26 110.9(2) . . ?
C27 C28 C29 110.9(2) . . ?
C28 C29 C30 111.4(3) . . ?
C25 C30 C29 111.3(2) . . ?
Cl2 C33 Cl1 111.06(17) . . ?

loop_
_geom_bond_atom_site_label_1
_geom_bond_atom_site_label_2
_geom_bond_distance
_geom_bond_site_symmetry_2
_geom_bond_publ_flag
Pt1 C16 2.032(3) . ?
Pt1 C1 2.065(3) . ?
Pt1 C31 2.099(3) . ?
Pt1 C32 2.107(3) . ?
Cl1 C33 1.776(3) . ?
N1 C1 1.355(4) . ?
N1 C2 1.392(3) . ?
N1 C4 1.477(3) . ?
C1 N2 1.382(4) . ?
Cl2 C33 1.758(4) . ?
N2 C3 1.391(4) . ?
N2 C10 1.474(3) . ?
C2 C3 1.346(4) . ?
N3 C16 1.374(3) . ?
N3 C17 1.389(3) . ?
N3 C19 1.473(3) . ?
N4 C16 1.363(3) . ?
N4 C18 1.392(3) . ?
N4 C25 1.486(3) . ?
C4 C9 1.526(4) . ?
C4 C5 1.532(4) . ?
C5 C6 1.527(4) . ?
C6 C7 1.520(4) . ?
C7 C8 1.519(4) . ?
C8 C9 1.528(4) . ?
C10 C15 1.529(5) . ?
C10 C11 1.542(4) . ?
C11 C12 1.528(4) . ?
C12 C13 1.516(4) . ?
C13 C14 1.529(4) . ?
C14 C15 1.528(5) . ?
C17 C18 1.341(4) . ?
C19 C24 1.529(4) . ?
C19 C20 1.531(4) . ?
C20 C21 1.535(4) . ?
C21 C22 1.519(4) . ?
C22 C23 1.518(4) . ?
C23 C24 1.529(3) . ?
C25 C30 1.516(5) . ?
C25 C26 1.519(4) . ?
C26 C27 1.528(4) . ?
C27 C28 1.518(4) . ?
C28 C29 1.522(4) . ?
C29 C30 1.530(4) . ?
